data_1529234
loop_
_publ_author_name
'Golovnev, Nikolay'
'Molokeev, Maxim'
'Vereshchagin, Sergey'
'Atuchin, Victor'

_publ_section_title
;
 Synthesis and thermal transformation of a neodymium(III) complex
 [Nd(HTBA)2(C2H3O2)(H2O)2].2H2O to noncentrosymmetric oxosulfate Nd2O2SO4
;
_journal_issue 11
_journal_name_full 'Journal of Coordination Chemistry'
_journal_page_first 1865
_journal_paper_doi 10.1080/00958972.2015.1031119
_journal_volume 68
_journal_year 2015
_chemical_formula_moiety 'C10 H13 N4 Nd O8 S2, 2(H2 O)'
_chemical_formula_sum 'C10 H17 N4 Nd O10 S2'
_chemical_formula_weight 561.64
_chemical_name_systematic
;
Catena-Bis(mu~2~-2-thiobarbiturato-O,O')-(mu~3~-acetato-O,O,O')-
diaqua-neodymium(III) dihydrate
;
_space_group_IT_number 14
_symmetry_cell_setting monoclinic
_symmetry_space_group_name_Hall '-P 2yn'
_symmetry_space_group_name_H-M 'P 1 21/n 1'
_atom_sites_solution_hydrogens geom
_atom_sites_solution_primary direct
_atom_sites_solution_secondary difmap
_audit_creation_method SHELXL-97
_cell_angle_alpha 90.00
_cell_angle_beta 112.8380(10)
_cell_angle_gamma 90.00
_cell_formula_units_Z 4
_cell_length_a 8.5939(2)
_cell_length_b 22.9953(5)
_cell_length_c 10.1832(2)
_cell_measurement_temperature 296(2)
_cell_volume 1854.64(7)
_computing_cell_refinement 'APEX2 (Bruker, 2003-2008)'
_computing_data_collection 'APEX2 (Bruker, 2003-2008)'
_computing_data_reduction 'SAINT (Bruker, 2009)'
_computing_molecular_graphics 'DIAMOND (Brandenburg, 2005)'
_computing_publication_material 'publCIF (Westrip, 2009)'
_computing_structure_refinement 'SHELXL-97 (Sheldrick, 2008)'
_computing_structure_solution 'SHELXS-97 (Sheldrick, 2008)'
_diffrn_ambient_temperature 296(2)
_diffrn_measured_fraction_theta_full 0.995
_diffrn_measured_fraction_theta_max 0.992
_diffrn_measurement_device_type 'Bruker APEX-II CCD'
_diffrn_measurement_method '\f and \w scans'
_diffrn_radiation_monochromator graphite
_diffrn_radiation_source 'fine-focus sealed tube'
_diffrn_radiation_type MoK\a
_diffrn_radiation_wavelength 0.71073
_diffrn_reflns_av_R_equivalents 0.0273
_diffrn_reflns_av_sigmaI/netI 0.0231
_diffrn_reflns_limit_h_max 10
_diffrn_reflns_limit_h_min -12
_diffrn_reflns_limit_k_max 32
_diffrn_reflns_limit_k_min -31
_diffrn_reflns_limit_l_max 14
_diffrn_reflns_limit_l_min -14
_diffrn_reflns_number 18354
_diffrn_reflns_theta_full 25.00
_diffrn_reflns_theta_max 30.09
_diffrn_reflns_theta_min 2.72
_exptl_absorpt_coefficient_mu 3.083
_exptl_absorpt_correction_T_max 0.8611
_exptl_absorpt_correction_T_min 0.4582
_exptl_absorpt_correction_type multi-scan
_exptl_absorpt_process_details
;
SADABS-2004/1. Bruker AXS Inc., Madison, Wisconsin, USA, 2004
;
_exptl_crystal_colour colorless
_exptl_crystal_density_diffrn 2.008
_exptl_crystal_density_method 'not measured'
_exptl_crystal_description plate
_exptl_crystal_F_000 1108
_exptl_crystal_size_max 0.30
_exptl_crystal_size_mid 0.25
_exptl_crystal_size_min 0.05
_refine_diff_density_max 0.634
_refine_diff_density_min -0.526
_refine_diff_density_rms 0.078
_refine_ls_extinction_method none
_refine_ls_goodness_of_fit_ref 1.044
_refine_ls_hydrogen_treatment mixed
_refine_ls_matrix_type full
_refine_ls_number_parameters 268
_refine_ls_number_reflns 5416
_refine_ls_number_restraints 11
_refine_ls_restrained_S_all 1.046
_refine_ls_R_factor_all 0.0201
_refine_ls_R_factor_gt 0.0181
_refine_ls_shift/su_max 0.005
_refine_ls_shift/su_mean 0.000
_refine_ls_structure_factor_coef Fsqd
_refine_ls_weighting_details 'calc w=1/[\s^2^(Fo^2^)+(0.0237P)^2^+1.0975P] where P=(Fo^2^+2Fc^2^)/3'
_refine_ls_weighting_scheme calc
_refine_ls_wR_factor_gt 0.0488
_refine_ls_wR_factor_ref 0.0498
_reflns_number_gt 5051
_reflns_number_total 5416
_reflns_threshold_expression >2sigma(I)
_cod_data_source_file NdHTBA2acetateH2O5.cif
_cod_data_source_block f
_cod_original_sg_symbol_Hall
;
-P 2yn
;
_cod_original_sg_symbol_H-M P21/n
_cod_database_code 1529234
_cod_database_fobs_code 1529234

loop_
_symmetry_equiv_pos_as_xyz
'x, y, z'
'-x+1/2, y+1/2, -z+1/2'
'-x, -y, -z'
'x-1/2, -y-1/2, z-1/2'

loop_
_atom_site_label
_atom_site_type_symbol
_atom_site_fract_x
_atom_site_fract_y
_atom_site_fract_z
_atom_site_U_iso_or_equiv
_atom_site_adp_type
_atom_site_occupancy
_atom_site_symmetry_multiplicity
_atom_site_calc_flag
_atom_site_refinement_flags
_atom_site_disorder_assembly
_atom_site_disorder_group
Nd Nd 0.582952(10) 0.086794(3) 0.489277(9) 0.01543(3) Uani 1 1 d . . .
S1 S 0.26864(6) 0.29730(2) 0.63587(7) 0.03253(11) Uani 1 1 d . . .
O1A O -0.20786(15) 0.15943(5) 0.48602(14) 0.0223(2) Uani 1 1 d . . .
O2A O 0.33762(17) 0.08973(5) 0.56418(18) 0.0255(3) Uani 1 1 d . . .
N1A N 0.28675(17) 0.18399(6) 0.59814(17) 0.0203(3) Uani 1 1 d . . .
H1A H 0.3938 0.1898 0.6282 0.024 Uiso 1 1 calc R . .
N3A N 0.02074(18) 0.21867(6) 0.54845(16) 0.0199(3) Uani 1 1 d . . .
H3A H -0.0465 0.2474 0.5399 0.024 Uiso 1 1 calc R . .
C2A C 0.1882(2) 0.23049(7) 0.59216(19) 0.0187(3) Uani 1 1 d . . .
C4A C -0.0496(2) 0.16343(7) 0.51661(17) 0.0174(3) Uani 1 1 d . . .
C5A C 0.0577(2) 0.11749(7) 0.5220(2) 0.0220(3) Uani 1 1 d . . .
H5A H 0.0152 0.0799 0.5005 0.026 Uiso 1 1 calc R . .
C6A C 0.2295(2) 0.12789(7) 0.55984(19) 0.0188(3) Uani 1 1 d . . .
S2 S 1.24972(6) 0.16191(2) 0.94152(6) 0.02950(10) Uani 1 1 d . . .
O1B O 0.89919(17) 0.33634(6) 0.86413(15) 0.0266(3) Uani 1 1 d . . .
O2B O 0.63186(15) 0.15794(6) 0.68606(15) 0.0255(3) Uani 1 1 d . . .
N1B N 0.91358(18) 0.16503(6) 0.81545(16) 0.0207(3) Uani 1 1 d . . .
H1B H 0.9183 0.1277 0.8119 0.025 Uiso 1 1 calc R . .
N3B N 1.04347(18) 0.25205(6) 0.89356(17) 0.0218(3) Uani 1 1 d . . .
H3B H 1.1340 0.2717 0.9372 0.026 Uiso 1 1 calc R . .
C2B C 1.0603(2) 0.19410(7) 0.88184(18) 0.0193(3) Uani 1 1 d . . .
C4B C 0.8919(2) 0.28256(7) 0.84097(18) 0.0188(3) Uani 1 1 d . . .
C5B C 0.7458(2) 0.25061(8) 0.76699(19) 0.0218(3) Uani 1 1 d . . .
H5B H 0.6421 0.2694 0.7275 0.026 Uiso 1 1 calc R . .
C6B C 0.7553(2) 0.19114(7) 0.75245(18) 0.0193(3) Uani 1 1 d . . .
O1 O 0.61511(16) -0.00777(6) 0.63614(14) 0.0232(3) Uani 1 1 d . . .
O2 O 0.83389(18) 0.04996(6) 0.71316(17) 0.0326(3) Uani 1 1 d . . .
C2 C 0.7683(2) 0.00203(8) 0.71925(19) 0.0229(3) Uani 1 1 d . . .
C1 C 0.8663(3) -0.04507(11) 0.8188(3) 0.0514(7) Uani 1 1 d . . .
H9 H 0.7929 -0.0662 0.8527 0.062 Uiso 1 1 calc R . .
H10 H 0.9567 -0.0281 0.8981 0.062 Uiso 1 1 calc R . .
H11 H 0.9120 -0.0711 0.7693 0.062 Uiso 1 1 calc R . .
O3 O 0.75948(18) 0.01827(6) 0.41904(17) 0.0289(3) Uani 1 1 d D . .
H1 H 0.729(3) -0.0163(9) 0.432(3) 0.035 Uiso 1 1 d D . .
H2 H 0.760(3) 0.0178(11) 0.337(2) 0.035 Uiso 1 1 d D . .
O4 O 0.5556(3) 0.09771(8) 0.22648(19) 0.0419(4) Uani 1 1 d D . .
H3 H 0.600(3) 0.1319(11) 0.206(3) 0.050 Uiso 1 1 d D . .
H4 H 0.467(3) 0.0851(11) 0.158(3) 0.050 Uiso 1 1 d D . .
O5 O 0.6023(7) 0.0707(2) 0.9238(5) 0.1338(15) Uani 1 1 d D . .
H5 H 0.498(4) 0.053(3) 0.899(6) 0.161 Uiso 1 1 d D . .
H6 H 0.583(9) 0.1066(16) 0.885(7) 0.161 Uiso 1 1 d D . .
O6 O 0.2640(6) 0.01326(15) 0.8504(4) 0.1163(13) Uani 1 1 d D . .
H7 H 0.299(7) -0.0167(19) 0.915(5) 0.140 Uiso 1 1 d D . .
H8 H 0.250(7) 0.0463(12) 0.899(5) 0.140 Uiso 1 1 d D . .

loop_
_atom_site_aniso_label
_atom_site_aniso_U_11
_atom_site_aniso_U_22
_atom_site_aniso_U_33
_atom_site_aniso_U_23
_atom_site_aniso_U_13
_atom_site_aniso_U_12
Nd 0.00973(5) 0.00865(5) 0.02647(6) -0.00008(3) 0.00543(4) -0.00026(2)
S1 0.0240(2) 0.0154(2) 0.0587(3) -0.0119(2) 0.0166(2) -0.00522(16)
O1A 0.0107(5) 0.0180(6) 0.0379(7) 0.0015(5) 0.0092(5) -0.0001(4)
O2A 0.0155(6) 0.0135(6) 0.0511(9) -0.0019(5) 0.0170(6) 0.0011(4)
N1A 0.0112(6) 0.0139(6) 0.0364(8) -0.0044(6) 0.0100(6) -0.0023(5)
N3A 0.0136(6) 0.0134(6) 0.0333(8) -0.0022(5) 0.0097(6) 0.0007(5)
C2A 0.0157(7) 0.0142(7) 0.0279(8) -0.0038(6) 0.0104(6) -0.0017(6)
C4A 0.0113(6) 0.0165(7) 0.0244(8) 0.0004(6) 0.0068(6) -0.0010(5)
C5A 0.0141(7) 0.0131(7) 0.0396(10) -0.0031(7) 0.0113(7) -0.0021(6)
C6A 0.0138(7) 0.0132(7) 0.0307(8) -0.0010(6) 0.0099(6) -0.0001(5)
S2 0.01703(19) 0.0233(2) 0.0396(3) -0.00064(18) 0.00154(18) 0.00271(16)
O1B 0.0220(6) 0.0145(6) 0.0379(7) -0.0054(5) 0.0058(5) -0.0035(5)
O2B 0.0137(5) 0.0214(6) 0.0391(7) -0.0120(5) 0.0077(5) -0.0069(5)
N1B 0.0154(6) 0.0133(6) 0.0301(7) -0.0026(5) 0.0051(6) -0.0027(5)
N3B 0.0135(6) 0.0160(7) 0.0307(7) -0.0042(5) 0.0031(5) -0.0038(5)
C2B 0.0157(7) 0.0176(8) 0.0223(8) -0.0014(6) 0.0049(6) -0.0021(6)
C4B 0.0162(7) 0.0161(7) 0.0226(8) -0.0018(6) 0.0057(6) -0.0020(6)
C5B 0.0141(7) 0.0188(8) 0.0285(8) -0.0040(6) 0.0040(6) -0.0014(6)
C6B 0.0134(7) 0.0189(8) 0.0249(8) -0.0051(6) 0.0066(6) -0.0040(6)
O1 0.0183(6) 0.0193(6) 0.0277(6) -0.0001(5) 0.0043(5) -0.0031(5)
O2 0.0268(7) 0.0189(6) 0.0431(8) -0.0037(6) 0.0037(6) -0.0075(5)
C2 0.0206(8) 0.0180(8) 0.0251(8) -0.0017(6) 0.0036(6) -0.0007(6)
C1 0.0414(13) 0.0341(12) 0.0530(15) 0.0149(11) -0.0097(11) -0.0004(10)
O3 0.0299(7) 0.0166(6) 0.0462(8) -0.0029(6) 0.0213(7) -0.0026(5)
O4 0.0510(11) 0.0402(9) 0.0353(9) 0.0054(7) 0.0176(8) 0.0031(8)
O5 0.176(4) 0.135(4) 0.102(3) 0.006(3) 0.066(3) -0.001(4)
O6 0.206(4) 0.078(2) 0.103(2) -0.0031(17) 0.102(3) 0.015(2)

loop_
_atom_type_symbol
_atom_type_description
_atom_type_scat_dispersion_real
_atom_type_scat_dispersion_imag
_atom_type_scat_source
C C 0.0033 0.0016 'International Tables Vol C Tables 4.2.6.8 and 6.1.1.4'
H H 0.0000 0.0000 'International Tables Vol C Tables 4.2.6.8 and 6.1.1.4'
N N 0.0061 0.0033 'International Tables Vol C Tables 4.2.6.8 and 6.1.1.4'
Nd Nd -0.1943 3.0179 'International Tables Vol C Tables 4.2.6.8 and 6.1.1.4'
O O 0.0106 0.0060 'International Tables Vol C Tables 4.2.6.8 and 6.1.1.4'
S S 0.1246 0.1234 'International Tables Vol C Tables 4.2.6.8 and 6.1.1.4'

loop_
_geom_angle_atom_site_label_1
_geom_angle_atom_site_label_2
_geom_angle_atom_site_label_3
_geom_angle
_geom_angle_site_symmetry_1
_geom_angle_site_symmetry_3
O1B Nd O1A 79.96(4) 4_565 1_655
O1B Nd O3 132.09(5) 4_565 .
O1A Nd O3 84.00(4) 1_655 .
O1B Nd O1 95.06(5) 4_565 3_656
O1A Nd O1 148.10(4) 1_655 3_656
O3 Nd O1 76.11(5) . 3_656
O1B Nd O2B 79.23(5) 4_565 .
O1A Nd O2B 70.71(4) 1_655 .
O3 Nd O2B 135.92(5) . .
O1 Nd O2B 139.74(4) 3_656 .
O1B Nd O2A 71.43(5) 4_565 .
O1A Nd O2A 133.66(4) 1_655 .
O3 Nd O2A 141.88(4) . .
O1 Nd O2A 71.69(4) 3_656 .
O2B Nd O2A 68.71(4) . .
O1B Nd O1 146.17(4) 4_565 .
O1A Nd O1 131.41(4) 1_655 .
O3 Nd O1 72.12(5) . .
O1 Nd O1 65.19(5) 3_656 .
O2B Nd O1 98.04(4) . .
O2A Nd O1 76.17(4) . .
O1B Nd O2 149.67(5) 4_565 .
O1A Nd O2 82.61(4) 1_655 .
O3 Nd O2 69.71(5) . .
O1 Nd O2 112.54(4) 3_656 .
O2B Nd O2 71.64(5) . .
O2A Nd O2 104.57(5) . .
O1 Nd O2 49.76(4) . .
O1B Nd O4 66.58(5) 4_565 .
O1A Nd O4 72.32(6) 1_655 .
O3 Nd O4 65.55(6) . .
O1 Nd O4 76.78(5) 3_656 .
O2B Nd O4 133.00(5) . .
O2A Nd O4 123.97(6) . .
O1 Nd O4 128.33(5) . .
O2 Nd O4 130.24(6) . .
O1B Nd C2 160.75(5) 4_565 .
O1A Nd C2 106.44(5) 1_655 .
O3 Nd C2 67.14(5) . .
O1 Nd C2 88.63(5) 3_656 .
O2B Nd C2 85.75(5) . .
O2A Nd C2 91.98(5) . .
O1 Nd C2 25.24(4) . .
O2 Nd C2 24.63(4) . .
O4 Nd C2 132.53(5) . .
C4A O1A Nd 139.49(11) . 1_455
C6A O2A Nd 134.49(11) . .
C2A N1A C6A 125.31(14) . .
C2A N1A H1A 117.3 . .
C6A N1A H1A 117.3 . .
C2A N3A C4A 124.66(14) . .
C2A N3A H3A 117.7 . .
C4A N3A H3A 117.7 . .
N1A C2A N3A 114.97(14) . .
N1A C2A S1 121.89(12) . .
N3A C2A S1 123.14(13) . .
O1A C4A C5A 125.70(15) . .
O1A C4A N3A 116.68(15) . .
C5A C4A N3A 117.63(14) . .
C4A C5A C6A 119.73(15) . .
C4A C5A H5A 120.1 . .
C6A C5A H5A 120.1 . .
O2A C6A N1A 117.43(14) . .
O2A C6A C5A 125.09(16) . .
N1A C6A C5A 117.48(14) . .
C4B O1B Nd 143.61(12) . 4_666
C6B O2B Nd 131.95(11) . .
C2B N1B C6B 124.78(14) . .
C2B N1B H1B 117.6 . .
C6B N1B H1B 117.6 . .
C2B N3B C4B 125.48(14) . .
C2B N3B H3B 117.3 . .
C4B N3B H3B 117.3 . .
N3B C2B N1B 114.84(15) . .
N3B C2B S2 121.81(13) . .
N1B C2B S2 123.33(13) . .
O1B C4B N3B 116.98(15) . .
O1B C4B C5B 126.03(16) . .
N3B C4B C5B 116.99(15) . .
C6B C5B C4B 120.04(16) . .
C6B C5B H5B 120.0 . .
C4B C5B H5B 120.0 . .
O2B C6B C5B 125.51(16) . .
O2B C6B N1B 116.79(15) . .
C5B C6B N1B 117.69(14) . .
C2 O1 Nd 142.65(12) . 3_656
C2 O1 Nd 94.93(11) . .
Nd O1 Nd 114.81(5) 3_656 .
C2 O2 Nd 95.41(11) . .
O2 C2 O1 119.38(17) . .
O2 C2 C1 121.65(18) . .
O1 C2 C1 118.95(18) . .
O2 C2 Nd 59.97(10) . .
O1 C2 Nd 59.83(9) . .
C1 C2 Nd 171.95(17) . .
C2 C1 H9 109.5 . .
C2 C1 H10 109.5 . .
H9 C1 H10 109.5 . .
C2 C1 H11 109.5 . .
H9 C1 H11 109.5 . .
H10 C1 H11 109.5 . .
Nd O3 H1 106.7(17) . .
Nd O3 H2 122.7(18) . .
H1 O3 H2 105(2) . .
Nd O4 H3 115.2(17) . .
Nd O4 H4 120(2) . .
H3 O4 H4 114(2) . .
H5 O5 H6 107(6) . .
H7 O6 H8 108(4) . .

loop_
_geom_bond_atom_site_label_1
_geom_bond_atom_site_label_2
_geom_bond_distance
_geom_bond_site_symmetry_2
Nd O1B 2.3833(13) 4_565
Nd O1A 2.4635(12) 1_655
Nd O3 2.4776(14) .
Nd O1 2.4786(13) 3_656
Nd O2B 2.4930(13) .
Nd O2A 2.5060(13) .
Nd O1 2.5924(13) .
Nd O2 2.5979(15) .
Nd O4 2.6060(17) .
Nd C2 2.9875(18) .
S1 C2A 1.6724(17) .
O1A C4A 1.2754(18) .
O1A Nd 2.4635(12) 1_455
O2A C6A 1.267(2) .
N1A C2A 1.351(2) .
N1A C6A 1.382(2) .
N1A H1A 0.8600 .
N3A C2A 1.359(2) .
N3A C4A 1.390(2) .
N3A H3A 0.8600 .
C4A C5A 1.390(2) .
C5A C6A 1.393(2) .
C5A H5A 0.9300 .
S2 C2B 1.6727(17) .
O1B C4B 1.256(2) .
O1B Nd 2.3833(13) 4_666
O2B C6B 1.2686(19) .
N1B C2B 1.354(2) .
N1B C6B 1.394(2) .
N1B H1B 0.8600 .
N3B C2B 1.351(2) .
N3B C4B 1.391(2) .
N3B H3B 0.8600 .
C4B C5B 1.396(2) .
C5B C6B 1.381(2) .
C5B H5B 0.9300 .
O1 C2 1.279(2) .
O1 Nd 2.4785(13) 3_656
O2 C2 1.250(2) .
C2 C1 1.499(3) .
C1 H9 0.9600 .
C1 H10 0.9600 .
C1 H11 0.9600 .
O3 H1 0.86(2) .
O3 H2 0.84(2) .
O4 H3 0.93(2) .
O4 H4 0.86(2) .
O5 H5 0.93(3) .
O5 H6 0.90(3) .
O6 H7 0.92(3) .
O6 H8 0.94(2) .

loop_
_geom_torsion_atom_site_label_1
_geom_torsion_atom_site_label_2
_geom_torsion_atom_site_label_3
_geom_torsion_atom_site_label_4
_geom_torsion
_geom_torsion_site_symmetry_1
_geom_torsion_site_symmetry_2
_geom_torsion_site_symmetry_3
_geom_torsion_site_symmetry_4
O1B Nd O2A C6A -20.26(17) 4_565 . . .
O1A Nd O2A C6A 34.6(2) 1_655 . . .
O3 Nd O2A C6A -156.09(16) . . . .
O1 Nd O2A C6A -122.33(19) 3_656 . . .
O2B Nd O2A C6A 65.11(17) . . . .
O1 Nd O2A C6A 169.62(19) . . . .
O2 Nd O2A C6A 128.33(18) . . . .
O4 Nd O2A C6A -63.22(19) . . . .
C2 Nd O2A C6A 149.77(18) . . . .
C6A N1A C2A N3A 2.1(3) . . . .
C6A N1A C2A S1 -177.97(14) . . . .
C4A N3A C2A N1A 2.5(3) . . . .
C4A N3A C2A S1 -177.40(14) . . . .
Nd O1A C4A C5A 23.7(3) 1_455 . . .
Nd O1A C4A N3A -155.62(13) 1_455 . . .
C2A N3A C4A O1A 175.55(16) . . . .
C2A N3A C4A C5A -3.9(3) . . . .
O1A C4A C5A C6A -178.71(17) . . . .
N3A C4A C5A C6A 0.6(3) . . . .
Nd O2A C6A N1A -43.2(3) . . . .
Nd O2A C6A C5A 138.05(16) . . . .
C2A N1A C6A O2A 176.12(17) . . . .
C2A N1A C6A C5A -5.0(3) . . . .
C4A C5A C6A O2A -177.84(18) . . . .
C4A C5A C6A N1A 3.4(3) . . . .
O1B Nd O2B C6B -106.48(16) 4_565 . . .
O1A Nd O2B C6B -23.46(15) 1_655 . . .
O3 Nd O2B C6B 35.17(19) . . . .
O1 Nd O2B C6B 168.44(14) 3_656 . . .
O2A Nd O2B C6B 179.40(17) . . . .
O1 Nd O2B C6B 107.71(16) . . . .
O2 Nd O2B C6B 64.96(16) . . . .
O4 Nd O2B C6B -63.43(18) . . . .
C2 Nd O2B C6B 85.61(16) . . . .
C4B N3B C2B N1B -1.6(3) . . . .
C4B N3B C2B S2 176.78(14) . . . .
C6B N1B C2B N3B 4.8(3) . . . .
C6B N1B C2B S2 -173.54(14) . . . .
Nd O1B C4B N3B -7.6(3) 4_666 . . .
Nd O1B C4B C5B 172.55(14) 4_666 . . .
C2B N3B C4B O1B 178.54(17) . . . .
C2B N3B C4B C5B -1.6(3) . . . .
O1B C4B C5B C6B -178.27(18) . . . .
N3B C4B C5B C6B 1.9(3) . . . .
Nd O2B C6B C5B 125.21(17) . . . .
Nd O2B C6B N1B -54.6(2) . . . .
C4B C5B C6B O2B -178.94(17) . . . .
C4B C5B C6B N1B 0.9(3) . . . .
C2B N1B C6B O2B 175.29(17) . . . .
C2B N1B C6B C5B -4.6(3) . . . .
O1B Nd O1 C2 -144.25(11) 4_565 . . .
O1A Nd O1 C2 9.69(13) 1_655 . . .
O3 Nd O1 C2 74.16(11) . . . .
O1 Nd O1 C2 156.76(14) 3_656 . . .
O2B Nd O1 C2 -61.63(11) . . . .
O2A Nd O1 C2 -127.28(12) . . . .
O2 Nd O1 C2 -4.06(11) . . . .
O4 Nd O1 C2 110.12(12) . . . .
O1B Nd O1 Nd 58.99(10) 4_565 . . 3_656
O1A Nd O1 Nd -147.07(5) 1_655 . . 3_656
O3 Nd O1 Nd -82.61(6) . . . 3_656
O1 Nd O1 Nd 0.0 3_656 . . 3_656
O2B Nd O1 Nd 141.61(5) . . . 3_656
O2A Nd O1 Nd 75.96(6) . . . 3_656
O2 Nd O1 Nd -160.82(9) . . . 3_656
O4 Nd O1 Nd -46.64(9) . . . 3_656
C2 Nd O1 Nd -156.76(14) . . . 3_656
O1B Nd O2 C2 139.26(12) 4_565 . . .
O1A Nd O2 C2 -165.49(12) 1_655 . . .
O3 Nd O2 C2 -79.18(12) . . . .
O1 Nd O2 C2 -14.68(13) 3_656 . . .
O2B Nd O2 C2 122.44(13) . . . .
O2A Nd O2 C2 61.23(12) . . . .
O1 Nd O2 C2 4.16(11) . . . .
O4 Nd O2 C2 -106.21(13) . . . .
Nd O2 C2 O1 -7.40(19) . . . .
Nd O2 C2 C1 170.8(2) . . . .
Nd O1 C2 O2 151.22(15) 3_656 . . .
Nd O1 C2 O2 7.41(19) . . . .
Nd O1 C2 C1 -27.0(3) 3_656 . . .
Nd O1 C2 C1 -170.85(19) . . . .
Nd O1 C2 Nd 143.8(2) 3_656 . . .
O1B Nd C2 O2 -92.05(18) 4_565 . . .
O1A Nd C2 O2 15.01(13) 1_655 . . .
O3 Nd C2 O2 90.97(12) . . . .
O1 Nd C2 O2 166.46(12) 3_656 . . .
O2B Nd C2 O2 -53.43(12) . . . .
O2A Nd C2 O2 -121.91(12) . . . .
O1 Nd C2 O2 -172.55(19) . . . .
O4 Nd C2 O2 95.87(13) . . . .
O1B Nd C2 O1 80.49(18) 4_565 . . .
O1A Nd C2 O1 -172.44(10) 1_655 . . .
O3 Nd C2 O1 -96.49(11) . . . .
O1 Nd C2 O1 -21.00(13) 3_656 . . .
O2B Nd C2 O1 119.11(11) . . . .
O2A Nd C2 O1 50.63(11) . . . .
O2 Nd C2 O1 172.55(19) . . . .
O4 Nd C2 O1 -91.58(13) . . . .
O1B Nd C2 C1 164.1(10) 4_565 . . .
O1A Nd C2 C1 -88.9(10) 1_655 . . .
O3 Nd C2 C1 -12.9(10) . . . .
O1 Nd C2 C1 62.6(10) 3_656 . . .
O2B Nd C2 C1 -157.3(11) . . . .
O2A Nd C2 C1 134.2(10) . . . .
O1 Nd C2 C1 83.6(10) . . . .
O2 Nd C2 C1 -103.9(11) . . . .
O4 Nd C2 C1 -8.0(11) . . . .
